data_4022575
loop_
_publ_author_name
'Yuichi Sawada'
'Takashi Mori'
'Akira Oku'

_publ_section_title
;
 Carbon-Carbon Bond Formation Reaction of Ethereal Oxonium
 Ylides via Metal-Enolate Intermediates
;
_journal_name_full 'Journal of Organic Chemistry'
_journal_page_first 10040
_journal_page_last 10045
_journal_paper_doi 10.1021/jo035272+
_journal_volume 68
_journal_year 2003
_chemical_formula_moiety 'C14 H16 O4 '
_chemical_formula_sum 'C14 H16 O4'
_chemical_formula_weight 248.28
_space_group_IT_number 14
_symmetry_cell_setting monoclinic
_symmetry_Int_Tables_number 14
_symmetry_space_group_name_Hall '-P 2yn'
_symmetry_space_group_name_H-M 'P 1 21/n 1'
_audit_creation_date 2003-05-29
_audit_creation_method 'by CrystalStructure v3.10'
_cell_angle_alpha 90
_cell_angle_beta 99.738(8)
_cell_angle_gamma 90
_cell_formula_units_Z 4
_cell_length_a 21.567(3)
_cell_length_b 6.2282(8)
_cell_length_c 9.5081(8)
_cell_measurement_reflns_used 23
_cell_measurement_temperature 198.1
_cell_measurement_theta_max 27.6
_cell_measurement_theta_min 25.2
_cell_volume 1258.8(2)
_computing_cell_refinement WinAFC
_computing_data_collection WinAFC
_computing_data_reduction CrystalStructure
_computing_publication_material 'CrystalStructure Ver. 3.10'
_computing_structure_refinement SHELXL
_computing_structure_solution SIR97
_diffrn_measured_fraction_theta_full 0.9996
_diffrn_measured_fraction_theta_max 0.9996
_diffrn_measurement_device_type 'Rigaku AFC7R'
_diffrn_measurement_method \w-2\q
_diffrn_radiation_type 'Cu K\a'
_diffrn_radiation_wavelength 1.5418
_diffrn_reflns_av_R_equivalents 0.026
_diffrn_reflns_limit_h_max 25
_diffrn_reflns_limit_h_min -17
_diffrn_reflns_limit_k_max 5
_diffrn_reflns_limit_k_min -7
_diffrn_reflns_limit_l_max 11
_diffrn_reflns_limit_l_min -11
_diffrn_reflns_number 4041
_diffrn_reflns_theta_full 66.65
_diffrn_reflns_theta_max 66.65
_diffrn_standards_decay_% -1.01
_diffrn_standards_interval_count 150
_diffrn_standards_number 3
_exptl_absorpt_coefficient_mu 0.792
_exptl_absorpt_correction_type none
_exptl_crystal_colour colorless
_exptl_crystal_density_diffrn 1.310
_exptl_crystal_density_method 'not measured'
_exptl_crystal_description prismatic
_exptl_crystal_F_000 528.00
_exptl_crystal_size_max 0.23
_exptl_crystal_size_mid 0.20
_exptl_crystal_size_min 0.15
_refine_diff_density_max 0.24
_refine_diff_density_min -0.19
_refine_ls_extinction_method none
_refine_ls_goodness_of_fit_ref 1.003
_refine_ls_hydrogen_treatment refall
_refine_ls_number_parameters 229
_refine_ls_number_reflns 2232
_refine_ls_R_factor_gt 0.0390
_refine_ls_shift/su_max 0.0000
_refine_ls_structure_factor_coef Fsqd
_refine_ls_weighting_details 'w = 1/[\s^2^(Fo^2^)+(0.0764P)^2^+0.6283P] where P=(Fo^2^+2Fc^2^)/3'
_refine_ls_weighting_scheme unit
_refine_ls_wR_factor_ref 0.1240
_reflns_number_gt 2074
_reflns_number_total 2232
_reflns_threshold_expression F^2^>2.0\s(F^2^)
_cod_data_source_file jo035272+si20030831_051723.cif
_cod_data_source_block '_YS-481E_Sawada'
_cod_original_sg_symbol_H-M 'P 21/n'
_cod_original_formula_sum 'C14 H16 O4 '
_cod_database_code 4022575

loop_
_symmetry_equiv_pos_as_xyz
x,y,z
-x,-y,-z
-x+1/2,y+1/2,-z+1/2
x+1/2,-y+1/2,z+1/2

loop_
_atom_site_label
_atom_site_type_symbol
_atom_site_fract_x
_atom_site_fract_y
_atom_site_fract_z
_atom_site_U_iso_or_equiv
_atom_site_adp_type
_atom_site_occupancy
_atom_site_symmetry_multiplicity
_atom_site_calc_flag
O1 O -0.74747(6) -0.0869(2) -0.7632(1) 0.0319(3) Uani 1.00 1 d
O2 O -0.84328(5) -0.2179(2) -0.4121(1) 0.0364(3) Uani 1.00 1 d
O3 O -0.71198(5) -0.1440(2) -0.3840(1) 0.0260(3) Uani 1.00 1 d
O4 O -0.66684(5) 0.2343(2) -0.5079(1) 0.0341(3) Uani 1.00 1 d
C1 C -0.69923(7) -0.1425(2) -0.5252(1) 0.0239(3) Uani 1.00 1 d
C2 C -0.75620(7) -0.0843(2) -0.6381(1) 0.0247(3) Uani 1.00 1 d
C3 C -0.81425(7) 0.0008(3) -0.6017(2) 0.0316(4) Uani 1.00 1 d
C4 C -0.84819(7) -0.0462(3) -0.4987(2) 0.0326(4) Uani 1.00 1 d
C5 C -0.80052(8) -0.3888(3) -0.4291(2) 0.0335(4) Uani 1.00 1 d
C6 C -0.73633(8) -0.3432(3) -0.3445(2) 0.0311(4) Uani 1.00 1 d
C7 C -0.90195(9) 0.0903(4) -0.4711(3) 0.0516(5) Uani 1.00 1 d
C8 C -0.64692(7) 0.0235(3) -0.5337(1) 0.0267(4) Uani 1.00 1 d
C9 C -0.58874(7) -0.0304(3) -0.4257(2) 0.0295(4) Uani 1.00 1 d
C10 C -0.5538(1) -0.2103(4) -0.4435(3) 0.0563(6) Uani 1.00 1 d
C11 C -0.5005(1) -0.2604(5) -0.3438(3) 0.0679(7) Uani 1.00 1 d
C12 C -0.48246(9) -0.1329(4) -0.2280(2) 0.0545(6) Uani 1.00 1 d
C13 C -0.51768(9) 0.0430(4) -0.2082(2) 0.0516(5) Uani 1.00 1 d
C14 C -0.57061(8) 0.0969(3) -0.3073(2) 0.0395(4) Uani 1.00 1 d
H1 H -0.6820(8) -0.282(3) -0.551(2) 0.025(4) Uiso 1.00 1 c
H2 H -0.830(1) 0.119(4) -0.663(2) 0.047(6) Uiso 1.00 1 c
H3 H -0.8189(8) -0.517(3) -0.391(2) 0.033(5) Uiso 1.00 1 c
H4 H -0.7990(9) -0.407(3) -0.534(2) 0.040(5) Uiso 1.00 1 c
H5 H -0.7386(9) -0.330(3) -0.244(2) 0.042(5) Uiso 1.00 1 c
H6 H -0.7081(8) -0.464(3) -0.354(2) 0.032(5) Uiso 1.00 1 c
H7 H -0.910(1) 0.209(5) -0.536(3) 0.082(9) Uiso 1.00 1 c
H8 H -0.897(1) 0.142(5) -0.366(4) 0.090(9) Uiso 1.00 1 c
H9 H -0.940(1) 0.011(4) -0.485(2) 0.059(7) Uiso 1.00 1 c
H10 H -0.6368(9) 0.014(3) -0.628(2) 0.033(4) Uiso 1.00 1 c
H11 H -0.566(1) -0.303(4) -0.527(3) 0.068(7) Uiso 1.00 1 c
H12 H -0.482(2) -0.387(6) -0.355(4) 0.11(1) Uiso 1.00 1 c
H13 H -0.445(1) -0.170(5) -0.157(3) 0.077(8) Uiso 1.00 1 c
H14 H -0.505(1) 0.146(5) -0.126(3) 0.090(9) Uiso 1.00 1 c
H15 H -0.595(1) 0.224(4) -0.295(2) 0.051(6) Uiso 1.00 1 c
H16 H -0.689(1) 0.293(4) -0.585(3) 0.063(7) Uiso 1.00 1 c

loop_
_atom_site_aniso_label
_atom_site_aniso_U_11
_atom_site_aniso_U_22
_atom_site_aniso_U_33
_atom_site_aniso_U_12
_atom_site_aniso_U_13
_atom_site_aniso_U_23
O1 0.0449(6) 0.0297(6) 0.0197(5) -0.0055(5) 0.0014(4) -0.0019(4)
O2 0.0324(6) 0.0391(7) 0.0396(7) -0.0020(5) 0.0117(5) 0.0049(5)
O3 0.0306(6) 0.0286(6) 0.0194(5) -0.0008(4) 0.0057(4) -0.0010(4)
O4 0.0380(6) 0.0256(6) 0.0345(6) -0.0003(5) -0.0055(5) -0.0011(5)
C1 0.0280(8) 0.0256(8) 0.0180(7) 0.0022(6) 0.0037(5) -0.0020(6)
C2 0.0320(8) 0.0187(7) 0.0223(7) -0.0052(6) 0.0013(6) -0.0002(5)
C3 0.0285(8) 0.0316(8) 0.0323(8) -0.0001(6) -0.0018(6) 0.0063(7)
C4 0.0252(8) 0.0335(9) 0.0376(9) -0.0024(6) 0.0010(6) 0.0012(7)
C5 0.0417(9) 0.0257(8) 0.0337(9) -0.0053(7) 0.0078(7) 0.0022(6)
C6 0.0383(9) 0.0284(8) 0.0269(8) 0.0015(7) 0.0067(6) 0.0059(6)
C7 0.0289(9) 0.053(1) 0.074(2) 0.0057(9) 0.0128(9) 0.004(1)
C8 0.0290(8) 0.0297(8) 0.0215(7) -0.0008(6) 0.0046(6) -0.0018(6)
C9 0.0238(7) 0.0376(9) 0.0277(8) -0.0002(6) 0.0062(6) 0.0013(6)
C10 0.048(1) 0.059(1) 0.058(1) 0.020(1) -0.0029(9) -0.016(1)
C11 0.046(1) 0.067(2) 0.086(2) 0.027(1) 0.001(1) 0.000(1)
C12 0.0294(9) 0.073(2) 0.057(1) 0.0028(9) -0.0040(8) 0.017(1)
C13 0.036(1) 0.070(1) 0.044(1) -0.004(1) -0.0067(8) -0.002(1)
C14 0.0315(9) 0.049(1) 0.0355(9) 0.0012(8) -0.0018(7) -0.0063(8)

loop_
_atom_type_symbol
_atom_type_description
_atom_type_scat_dispersion_real
_atom_type_scat_dispersion_imag
_atom_type_scat_source
C C 0.018 0.009
;
International Tables for Crystallography
(1992, Vol. C, Tables 4.2.6.8 and 6.1.1.4)
;
H H 0.000 0.000
;
International Tables for Crystallography
(1992, Vol. C, Table 6.1.1.4)
;
O O 0.049 0.032
;
International Tables for Crystallography
(1992, Vol. C, Tables 4.2.6.8 and 6.1.1.4)
;

loop_
_geom_angle_atom_site_label_1
_geom_angle_atom_site_label_2
_geom_angle_atom_site_label_3
_geom_angle
_geom_angle_publ_flag
C4 O2 C5 120.491 yes
C1 O3 C6 112.858 yes
O3 C1 C2 113.174 yes
O3 C1 C8 108.222 yes
C2 C1 C8 107.642 yes
O1 C2 C1 115.425 yes
O1 C2 C3 120.423 yes
C1 C2 C3 123.554 yes
C2 C3 C4 132.900 yes
O2 C4 C3 128.673 yes
O2 C4 C7 109.084 yes
C3 C4 C7 122.176 yes
O2 C5 C6 110.219 yes
O3 C6 C5 111.520 yes
O4 C8 C1 111.698 yes
O4 C8 C9 109.119 yes
C1 C8 C9 109.654 yes
C8 C9 C10 119.242 yes
C8 C9 C14 120.768 yes
C10 C9 C14 119.988 yes
C9 C10 C11 119.699 yes
C10 C11 C12 119.835 yes
C11 C12 C13 120.488 yes
C12 C13 C14 120.234 yes
C9 C14 C13 119.753 yes

loop_
_geom_bond_atom_site_label_1
_geom_bond_atom_site_label_2
_geom_bond_distance
_geom_bond_publ_flag
O1 C2 1.242 yes
O2 C4 1.346 yes
O2 C5 1.446 yes
O3 C1 1.423 yes
O3 C6 1.424 yes
O4 C8 1.422 yes
C1 C2 1.535 yes
C1 C8 1.548 yes
C2 C3 1.458 yes
C3 C4 1.350 yes
C4 C7 1.510 yes
C5 C6 1.510 yes
C8 C9 1.518 yes
C9 C10 1.397 yes
C9 C14 1.390 yes
C10 C11 1.412 yes
C11 C12 1.386 yes
C12 C13 1.377 yes
C13 C14 1.411 yes
O1 C2 1.242 yes
O2 C1 3.492 yes
C1 C2 1.535 yes
C10 C12 2.422 yes
C11 C12 1.386 yes
C12 C13 1.377 yes
C12 C14 2.417 yes
O1 O4 3.384 yes
O4 C1 2.459 yes
O4 C14 2.713 yes
C1 C4 3.330 yes
C1 C14 3.507 yes
C10 C14 2.413 yes
C11 C14 2.791 yes
C12 C14 2.417 yes
C13 C14 1.411 yes
O2 C7 2.328 yes
C12 C14 2.417 yes
O3 C9 2.840 yes
C9 C13 2.423 yes
O3 C10 3.587 yes
C10 C13 2.788 yes
C11 C13 2.399 yes
C13 C14 1.411 yes
C12 C14 2.417 yes
O1 O4 3.384 yes
O2 O3 2.834 yes
O2 C3 2.430 yes
O4 C2 2.889 yes
O1 C1 2.353 yes
C1 C10 3.126 yes
C1 C14 3.507 yes
C10 C11 1.412 yes
C10 C12 2.422 yes
C10 C13 2.788 yes
C10 C14 2.413 yes
C11 C12 1.386 yes
C11 C13 2.399 yes
C11 C14 2.791 yes
C12 C13 1.377 yes
C12 C14 2.417 yes
C13 C14 1.411 yes
O4 C1 2.459 yes
O4 C14 2.713 yes
C1 C4 3.330 yes
C1 C14 3.507 yes
C10 C14 2.413 yes
C11 C14 2.791 yes
C12 C14 2.417 yes
C13 C14 1.411 yes
O4 C2 2.889 yes
C2 C4 2.574 yes
O3 C4 3.022 yes
C3 C4 1.350 yes
C3 C7 2.504 yes
O1 C8 2.884 yes
C1 C8 1.548 yes
C8 C10 2.515 yes
C8 C14 2.528 yes
C2 C8 2.488 yes
O4 C8 1.422 yes
C8 C14 2.528 yes
C9 C12 2.794 yes
C9 C12 2.794 yes
C9 C14 1.390 yes
C10 C12 2.422 yes
C10 C12 2.422 yes
C10 C14 2.413 yes
C11 C14 2.791 yes
C12 C14 2.417 yes
C8 C14 2.528 yes
C12 C14 2.417 yes

loop_
_geom_contact_atom_site_label_1
_geom_contact_atom_site_label_2
_geom_contact_site_symmetry_2
_geom_contact_distance
_geom_contact_publ_flag
O1 O3 . 3.580 yes
O1 O4 . 3.384 yes
O1 O4 3_656 2.824 yes
O1 C1 . 2.353 yes
O1 C1 3_646 3.484 yes
O1 C2 . 1.242 yes
O1 C2 3_646 3.272 yes
O1 C2 3_656 3.244 yes
O1 C3 . 2.346 yes
O1 C3 3_656 3.253 yes
O1 C5 3_646 3.479 yes
O1 C8 . 2.884 yes
O2 O3 . 2.834 yes
O2 C1 . 3.492 yes
O2 C2 . 3.192 yes
O2 C3 . 2.430 yes
O2 C4 . 1.346 yes
O2 C5 . 1.446 yes
O2 C6 . 2.425 yes
O2 C6 3_645 3.584 yes
O2 C7 . 2.328 yes
O2 C14 3_655 3.210 yes
O3 O4 . 2.886 yes
O3 C1 . 1.423 yes
O3 C2 . 2.470 yes
O3 C3 . 2.911 yes
O3 C4 . 3.022 yes
O3 C5 . 2.426 yes
O3 C5 3_645 3.342 yes
O3 C6 . 1.424 yes
O3 C6 3_645 3.205 yes
O3 C8 . 2.408 yes
O3 C9 . 2.840 yes
O3 C10 . 3.587 yes
O3 C14 . 3.362 yes
O4 C1 . 2.459 yes
O4 C2 . 2.889 yes
O4 C3 . 3.472 yes
O4 C6 1_545 3.506 yes
O4 C8 . 1.422 yes
O4 C9 . 2.396 yes
O4 C14 . 2.713 yes
C1 C2 . 1.535 yes
C1 C3 . 2.637 yes
C1 C4 . 3.330 yes
C1 C5 . 2.940 yes
C1 C6 . 2.372 yes
C1 C8 . 1.548 yes
C1 C9 . 2.507 yes
C1 C10 . 3.126 yes
C1 C14 . 3.507 yes
C2 C3 . 1.458 yes
C2 C4 . 2.574 yes
C2 C5 . 3.019 yes
C2 C6 . 3.193 yes
C2 C8 . 2.488 yes
C3 C4 . 1.350 yes
C3 C5 . 2.931 yes
C3 C6 . 3.482 yes
C3 C7 . 2.504 yes
C3 C8 . 3.567 yes
C4 C5 . 2.425 yes
C4 C6 . 3.207 yes
C4 C7 . 1.510 yes
C5 C6 . 1.510 yes
C8 C9 . 1.518 yes
C8 C10 . 2.515 yes
C8 C14 . 2.528 yes
C9 C10 . 1.397 yes
C9 C11 . 2.429 yes
C9 C12 . 2.794 yes
C9 C13 . 2.423 yes
C9 C14 . 1.390 yes
C10 C11 . 1.412 yes
C10 C12 . 2.422 yes
C10 C13 . 2.788 yes
C10 C14 . 2.413 yes
C11 C12 . 1.386 yes
C11 C13 . 2.399 yes
C11 C14 . 2.791 yes
C12 C13 . 1.377 yes
C12 C14 . 2.417 yes
C13 C14 . 1.411 yes

loop_
_geom_torsion_atom_site_label_1
_geom_torsion_atom_site_label_2
_geom_torsion_atom_site_label_3
_geom_torsion_atom_site_label_4
_geom_torsion
_geom_torsion_publ_flag
C5 O2 C4 C3 5.3(3) yes
C5 O2 C4 C7 -171.8(2) yes
C4 O2 C5 C6 -88.3(2) yes
C6 O3 C1 C2 -87.3(2) yes
C6 O3 C1 C8 153.5(1) yes
C1 O3 C6 C5 66.8(2) yes
C6 O3 C1 C2 -87.3(2) yes
C6 O3 C1 C8 153.5(1) yes
O3 C1 C2 O1 178.5(1) yes
O3 C1 C2 C3 -10.4(2) yes
C8 C1 C2 O1 -62.0(2) yes
C8 C1 C2 C3 109.2(2) yes
O3 C1 C8 O4 63.5(1) yes
O3 C1 C8 C9 -57.5(1) yes
C2 C1 C8 O4 -59.1(2) yes
C2 C1 C8 C9 179.8(1) yes
O3 C1 C2 O1 178.5(1) yes
O3 C1 C2 C3 -10.4(2) yes
C8 C1 C2 O1 -62.0(2) yes
C8 C1 C2 C3 109.2(2) yes
O1 C2 C3 C4 -148.8(2) yes
C1 C2 C3 C4 40.5(3) yes
O1 C2 C3 C4 -148.8(2) yes
C1 C2 C3 C4 40.5(3) yes
C2 C3 C4 O2 13.1(3) yes
C2 C3 C4 C7 -170.2(2) yes
C5 O2 C4 C3 5.3(3) yes
C5 O2 C4 C7 -171.8(2) yes
C2 C3 C4 O2 13.1(3) yes
C2 C3 C4 C7 -170.2(2) yes
C4 O2 C5 C6 -88.3(2) yes
O2 C5 C6 O3 56.6(1) yes
C1 O3 C6 C5 66.8(2) yes
O2 C5 C6 O3 56.6(1) yes
O3 C1 C8 O4 63.5(1) yes
O3 C1 C8 C9 -57.5(1) yes
C2 C1 C8 O4 -59.1(2) yes
C2 C1 C8 C9 179.8(1) yes
O4 C8 C9 C10 167.9(2) yes
O4 C8 C9 C14 -12.7(2) yes
C1 C8 C9 C10 -69.5(2) yes
C1 C8 C9 C14 109.9(2) yes
O4 C8 C9 C10 167.9(2) yes
O4 C8 C9 C14 -12.7(2) yes
C1 C8 C9 C10 -69.5(2) yes
C1 C8 C9 C14 109.9(2) yes
C8 C9 C10 C11 180.0(2) yes
C14 C9 C10 C11 0.6(3) yes
C8 C9 C14 C13 -180.0(2) yes
